data_9014239
loop_
_publ_author_name
'Rigamonti, R.'

_publ_section_title
;
 Struttura dei cupriferrocianuri.- Nota I. Ferrocianuro di rame e
 ferrocianuri di rame e potassio
 _cod_database_code 1010360
;
_journal_name_full 'Gazzetta Chimica Italiana'
_journal_page_first 137
_journal_page_last 146
_journal_volume 67
_journal_year 1937
_chemical_formula_sum 'C6 Cu1.5 Fe K N6'
_space_group_IT_number 216
_symmetry_space_group_name_Hall 'F -4 2 3'
_symmetry_space_group_name_H-M 'F -4 3 m'
_cell_angle_alpha 90
_cell_angle_beta 90
_cell_angle_gamma 90
_cell_length_a 9.97
_cell_length_b 9.97
_cell_length_c 9.97
_cell_formula_units_Z 4
_cell_volume 991.027
_database_code_amcsd 0017286
_exptl_crystal_density_diffrn 2.321
_cod_duplicate_entry 1010360
_cod_original_formula_sum 'K Cu1.5 Fe C6 N6'
_cod_database_code 9014239
_amcsd_formula_title 'Cu3 Fe2 K2 N12'

loop_
_space_group_symop_operation_xyz
x,y,z
x,1/2+y,1/2+z
1/2+x,y,1/2+z
1/2+x,1/2+y,z
-z,x,-y
-z,1/2+x,1/2-y
1/2-z,x,1/2-y
1/2-z,1/2+x,-y
-y,z,-x
-y,1/2+z,1/2-x
1/2-y,z,1/2-x
1/2-y,1/2+z,-x
-x,y,-z
-x,1/2+y,1/2-z
1/2-x,y,1/2-z
1/2-x,1/2+y,-z
x,-z,-y
x,1/2-z,1/2-y
1/2+x,-z,1/2-y
1/2+x,1/2-z,-y
z,-y,-x
z,1/2-y,1/2-x
1/2+z,-y,1/2-x
1/2+z,1/2-y,-x
y,-x,-z
y,1/2-x,1/2-z
1/2+y,-x,1/2-z
1/2+y,1/2-x,-z
x,z,y
x,1/2+z,1/2+y
1/2+x,z,1/2+y
1/2+x,1/2+z,y
z,y,x
z,1/2+y,1/2+x
1/2+z,y,1/2+x
1/2+z,1/2+y,x
y,x,z
y,1/2+x,1/2+z
1/2+y,x,1/2+z
1/2+y,1/2+x,z
-z,-x,y
-z,1/2-x,1/2+y
1/2-z,-x,1/2+y
1/2-z,1/2-x,y
-y,-z,x
-y,1/2-z,1/2+x
1/2-y,-z,1/2+x
1/2-y,1/2-z,x
-x,-y,z
-x,1/2-y,1/2+z
1/2-x,-y,1/2+z
1/2-x,1/2-y,z
z,-x,-y
z,1/2-x,1/2-y
1/2+z,-x,1/2-y
1/2+z,1/2-x,-y
y,-z,-x
y,1/2-z,1/2-x
1/2+y,-z,1/2-x
1/2+y,1/2-z,-x
x,-y,-z
x,1/2-y,1/2-z
1/2+x,-y,1/2-z
1/2+x,1/2-y,-z
-x,z,-y
-x,1/2+z,1/2-y
1/2-x,z,1/2-y
1/2-x,1/2+z,-y
-z,y,-x
-z,1/2+y,1/2-x
1/2-z,y,1/2-x
1/2-z,1/2+y,-x
-y,x,-z
-y,1/2+x,1/2-z
1/2-y,x,1/2-z
1/2-y,1/2+x,-z
-x,-z,y
-x,1/2-z,1/2+y
1/2-x,-z,1/2+y
1/2-x,1/2-z,y
-z,-y,x
-z,1/2-y,1/2+x
1/2-z,-y,1/2+x
1/2-z,1/2-y,x
-y,-x,z
-y,1/2-x,1/2+z
1/2-y,-x,1/2+z
1/2-y,1/2-x,z
z,x,y
z,1/2+x,1/2+y
1/2+z,x,1/2+y
1/2+z,1/2+x,y
y,z,x
y,1/2+z,1/2+x
1/2+y,z,1/2+x
1/2+y,1/2+z,x

loop_
_atom_site_label
_atom_site_fract_x
_atom_site_fract_y
_atom_site_fract_z
_atom_site_occupancy
K1 0.25000 0.25000 0.25000 0.50000
K2 0.75000 0.75000 0.75000 0.50000
Cu1 0.50000 0.50000 0.50000 1.00000
Cu2 0.25000 0.25000 0.25000 0.25000
Cu3 0.75000 0.75000 0.75000 0.25000
Fe1 0.00000 0.00000 0.00000 1.00000
C1 0.19000 0.00000 0.00000 1.00000
N1 0.31000 0.00000 0.00000 1.00000

loop_
_cod_related_entry_id
_cod_related_entry_database
_cod_related_entry_code
1 AMCSD 0017286
